data_9002427
loop_
_publ_author_name
'Kolitsch, U.'
'Giester, G.'

_publ_section_title
;
 The crystal structure of namibite, Cu(BiO)2VO4(OH), and a revision
 of its symmetry
;
_journal_name_full 'American Mineralogist'
_journal_page_first 1298
_journal_page_last 1301
_journal_volume 85
_journal_year 2000
_chemical_formula_sum 'Bi2 Cu H O7 V'
_chemical_name_mineral Namibite
_space_group_IT_number 2
_symmetry_space_group_name_Hall '-P 1'
_symmetry_space_group_name_H-M 'P -1'
_cell_angle_alpha 90.10
_cell_angle_beta 108.73
_cell_angle_gamma 107.47
_cell_formula_units_Z 2
_cell_length_a 6.210
_cell_length_b 7.398
_cell_length_c 7.471
_cell_volume 308.224
_database_code_amcsd 0002512
_exptl_crystal_density_diffrn 6.955
_cod_original_formula_sum 'Bi2 Cu V O7 H'
_cod_database_code 9002427

loop_
_space_group_symop_operation_xyz
x,y,z
-x,-y,-z

loop_
_atom_site_aniso_label
_atom_site_aniso_U_11
_atom_site_aniso_U_22
_atom_site_aniso_U_33
_atom_site_aniso_U_12
_atom_site_aniso_U_13
_atom_site_aniso_U_23
Bi1 0.01223 0.00966 0.00969 0.00344 0.00483 0.00122
Bi2 0.01125 0.01026 0.01165 0.00216 0.00591 0.00028
Cu1 0.00450 0.00470 0.01590 -0.00040 0.00530 -0.00040
Cu2 0.00450 0.00610 0.01540 0.00120 0.00410 0.00260
V 0.01030 0.01200 0.01040 0.00290 0.00200 -0.00050
O1 0.02100 0.01800 0.02400 0.00400 0.00700 0.00500
O2 0.02400 0.02000 0.01800 0.01100 0.00600 -0.00100
O3 0.01400 0.01600 0.01400 0.00500 0.00200 0.00200
O4 0.01100 0.01000 0.01300 0.00200 0.00200 0.00000
O5 0.00100 0.01300 0.00900 -0.00010 0.00080 -0.00170
O-H6 0.01100 0.00600 0.02300 0.00160 0.00600 0.00400
O7 0.00600 0.01100 0.00700 -0.00010 0.00150 0.00280

loop_
_atom_site_label
_atom_site_fract_x
_atom_site_fract_y
_atom_site_fract_z
_atom_site_type_symbol
_atom_site_attached_hydrogens
Bi1 0.50921 0.12785 0.29598 Bi 0
Bi2 0.47248 -0.37572 0.28136 Bi 0
Cu1 0.00000 0.50000 0.50000 Cu 0
Cu2 0.00000 0.00000 0.50000 Cu 0
V 0.09600 0.27640 0.92440 V 0
O1 0.21530 0.48960 0.85880 O 0
O2 0.21050 0.12500 0.84890 O 0
O3 -0.21660 0.20100 0.82880 O 0
O4 0.20930 0.30430 0.17420 O 0
O5 0.66470 0.41080 0.48340 O 0
O-H6 0.95680 0.23690 0.41090 O 1
O7 0.66120 -0.08150 0.48420 O 0

loop_
_cod_changelog_entry_id
_cod_changelog_entry_author
_cod_changelog_entry_date
_cod_changelog_entry_text
1
;cod-tools version 3.8.0
Id: cif_guess_AMCSD_atom_types 9574 2023-05-10 09:00:05Z saulius
;
2023-05-10T18:48:03+03:00
;Derived atom types and hydrogen counts
from atom names that follow the AMCSD naming convention
(Wat == water, O-H == hydroxyl).
;
2
;cod-tools version 3.10.1
Id: cif_fix_AMCSD_aniso_labels 10200 2024-08-01 14:09:44Z saulius
;
2024-08-02T12:20:21+03:00
;Changed the following '_atom_site_aniso_label' values:
'OH6' -> 'O-H6'
;

loop_
_cod_related_entry_id
_cod_related_entry_database
_cod_related_entry_code
1 AMCSD 0002512
